data_8000128
loop_
_publ_author_name
'Ono, Yuki'
'Furuta, Hiroyuki'

_publ_section_title
;
 2-Picolinoylpyrrole: A New Entry to Metal-complexing Agent
;
_journal_issue 7
_journal_name_full 'Chemistry Letters'
_journal_page_first 750
_journal_paper_doi 10.1246/cl.2006.750
_journal_volume 35
_journal_year 2006
_chemical_formula_sum 'C10 H8 N2 O'
_chemical_formula_weight 172.18
_space_group_IT_number 14
_symmetry_cell_setting monoclinic
_symmetry_space_group_name_Hall '-P 2yn'
_symmetry_space_group_name_H-M 'P 1 21/n 1'
_atom_sites_solution_hydrogens geom
_atom_sites_solution_primary direct
_atom_sites_solution_secondary difmap
_audit_creation_method SHELXL-97
_cell_angle_alpha 90.00
_cell_angle_beta 95.8120(10)
_cell_angle_gamma 90.00
_cell_formula_units_Z 4
_cell_length_a 5.9609(4)
_cell_length_b 13.1442(8)
_cell_length_c 10.6141(7)
_cell_measurement_reflns_used 3535
_cell_measurement_temperature 100(2)
_cell_measurement_theta_max 30.41
_cell_measurement_theta_min 2.47
_cell_volume 827.35(9)
_computing_cell_refinement 'Bruker SMART'
_computing_data_collection 'Bruker SMART'
_computing_data_reduction 'Bruker SAINT'
_computing_molecular_graphics 'Bruker SHELXTL'
_computing_publication_material 'Bruker SHELXTL'
_computing_structure_refinement 'SHELXL-97 (Sheldrick, 1997)'
_computing_structure_solution 'SHELXS-97 (Sheldrick, 1990)'
_diffrn_ambient_temperature 100(2)
_diffrn_detector_area_resol_mean 8.366
_diffrn_measured_fraction_theta_full 0.999
_diffrn_measured_fraction_theta_max 0.999
_diffrn_measurement_device_type 'CCD area detector'
_diffrn_measurement_method 'phi and omega scans'
_diffrn_radiation_monochromator graphite
_diffrn_radiation_source 'fine-focus sealed tube'
_diffrn_radiation_type MoK\a
_diffrn_radiation_wavelength 0.71073
_diffrn_reflns_av_R_equivalents 0.0177
_diffrn_reflns_av_sigmaI/netI 0.0186
_diffrn_reflns_limit_h_max 6
_diffrn_reflns_limit_h_min -7
_diffrn_reflns_limit_k_max 14
_diffrn_reflns_limit_k_min -15
_diffrn_reflns_limit_l_max 12
_diffrn_reflns_limit_l_min -9
_diffrn_reflns_number 4595
_diffrn_reflns_theta_full 24.71
_diffrn_reflns_theta_max 24.71
_diffrn_reflns_theta_min 2.47
_diffrn_standards_decay_% 0
_diffrn_standards_interval_time 270
_diffrn_standards_number 112
_exptl_absorpt_coefficient_mu 0.093
_exptl_absorpt_correction_T_max 0.9682
_exptl_absorpt_correction_T_min 0.9506
_exptl_absorpt_correction_type empirical
_exptl_absorpt_process_details 'SADABS;Sheldrick, 1996'
_exptl_crystal_colour yellow
_exptl_crystal_density_diffrn 1.382
_exptl_crystal_density_meas ?
_exptl_crystal_density_method 'not measured'
_exptl_crystal_description prism
_exptl_crystal_F_000 360
_exptl_crystal_size_max 0.55
_exptl_crystal_size_mid 0.50
_exptl_crystal_size_min 0.35
_refine_diff_density_max 0.189
_refine_diff_density_min -0.191
_refine_diff_density_rms 0.036
_refine_ls_extinction_method none
_refine_ls_goodness_of_fit_ref 1.060
_refine_ls_hydrogen_treatment constr
_refine_ls_matrix_type full
_refine_ls_number_parameters 118
_refine_ls_number_reflns 1406
_refine_ls_number_restraints 0
_refine_ls_restrained_S_all 1.060
_refine_ls_R_factor_all 0.0348
_refine_ls_R_factor_gt 0.0327
_refine_ls_shift/su_max 0.000
_refine_ls_shift/su_mean 0.000
_refine_ls_structure_factor_coef Fsqd
_refine_ls_weighting_details 'calc w=1/[\s^2^(Fo^2^)+(0.0458P)^2^+0.2696P] where P=(Fo^2^+2Fc^2^)/3'
_refine_ls_weighting_scheme calc
_refine_ls_wR_factor_gt 0.0861
_refine_ls_wR_factor_ref 0.0882
_reflns_number_gt 1311
_reflns_number_total 1406
_reflns_threshold_expression >2sigma(I)
_cod_data_source_file 35-750sup2.cif
_cod_data_source_block p21n
_cod_depositor_comments
;
The following automatic conversions were performed:

'_symmetry_cell_setting' value 'Monoclinic' changed to 'monoclinic'
according to /home/saulius/struct/CIF-dictionaries/cif_core.dic
dictionary named 'cif_core.dic' version 2.4.2 from 2011-04-26.

Automatic conversion script
Id: cif_fix_values 1891 2012-01-12 08:04:46Z andrius 

The following automatic conversions were performed:

'_exptl_crystal_density_meas' value 'not measured' was changed to '?'
- the value is perceived as not measured.

Automatic conversion script
Id: cif_fix_values 3008 2015-01-20 13:52:24Z robertas 
;
_cod_original_sg_symbol_H-M P2(1)/n
_cod_database_code 8000128

loop_
_symmetry_equiv_pos_as_xyz
'x, y, z'
'-x+1/2, y+1/2, -z+1/2'
'-x, -y, -z'
'x-1/2, -y-1/2, z-1/2'

loop_
_atom_site_label
_atom_site_type_symbol
_atom_site_fract_x
_atom_site_fract_y
_atom_site_fract_z
_atom_site_U_iso_or_equiv
_atom_site_adp_type
_atom_site_occupancy
_atom_site_symmetry_multiplicity
_atom_site_calc_flag
_atom_site_refinement_flags
C1 C 0.4945(2) 0.57168(10) 0.20386(12) 0.0254(3) Uani 1 1 d .
H2 H 0.6298 0.6088 0.1980 0.030 Uiso 1 1 calc R
C2 C 0.3309(2) 0.55331(10) 0.10566(12) 0.0266(3) Uani 1 1 d .
H3A H 0.3319 0.5758 0.0206 0.032 Uiso 1 1 calc R
C3 C 0.1630(2) 0.49548(10) 0.15418(12) 0.0240(3) Uani 1 1 d .
H4 H 0.0289 0.4712 0.1079 0.029 Uiso 1 1 calc R
C4 C 0.2271(2) 0.47975(9) 0.28236(12) 0.0210(3) Uani 1 1 d .
C5 C 0.1294(2) 0.42573(9) 0.38205(11) 0.0210(3) Uani 1 1 d .
C6 C -0.0856(2) 0.36619(9) 0.35462(12) 0.0215(3) Uani 1 1 d .
C7 C -0.1942(2) 0.33086(9) 0.45596(12) 0.0234(3) Uani 1 1 d .
H5 H -0.1348 0.3453 0.5405 0.028 Uiso 1 1 calc R
C8 C -0.3901(2) 0.27436(10) 0.43210(13) 0.0271(3) Uani 1 1 d .
H6 H -0.4658 0.2481 0.4997 0.033 Uiso 1 1 calc R
C9 C -0.4726(2) 0.25715(10) 0.30767(13) 0.0288(3) Uani 1 1 d .
H7 H -0.6075 0.2194 0.2877 0.035 Uiso 1 1 calc R
C10 C -0.3548(2) 0.29600(11) 0.21281(13) 0.0312(3) Uani 1 1 d .
H8 H -0.4136 0.2842 0.1275 0.037 Uiso 1 1 calc R
N1 N 0.43163(17) 0.52846(8) 0.30953(10) 0.0233(3) Uani 1 1 d .
H1 H 0.5090 0.5308 0.3846 0.028 Uiso 1 1 calc R
N2 N -0.16361(18) 0.34905(8) 0.23361(10) 0.0277(3) Uani 1 1 d .
O1 O 0.22172(14) 0.42654(7) 0.49188(8) 0.0247(2) Uani 1 1 d .

loop_
_atom_site_aniso_label
_atom_site_aniso_U_11
_atom_site_aniso_U_22
_atom_site_aniso_U_33
_atom_site_aniso_U_23
_atom_site_aniso_U_13
_atom_site_aniso_U_12
C1 0.0223(7) 0.0259(7) 0.0286(7) -0.0004(5) 0.0059(5) -0.0015(5)
C2 0.0296(7) 0.0287(7) 0.0215(6) 0.0029(5) 0.0028(5) 0.0001(5)
C3 0.0227(7) 0.0254(7) 0.0227(7) -0.0007(5) -0.0028(5) -0.0005(5)
C4 0.0187(6) 0.0211(6) 0.0227(7) -0.0024(5) -0.0008(5) 0.0008(5)
C5 0.0199(6) 0.0212(6) 0.0212(6) -0.0016(5) -0.0005(5) 0.0045(5)
C6 0.0212(6) 0.0187(6) 0.0240(7) 0.0013(5) -0.0007(5) 0.0032(5)
C7 0.0229(7) 0.0221(6) 0.0247(7) 0.0020(5) 0.0002(5) 0.0056(5)
C8 0.0244(7) 0.0232(7) 0.0348(8) 0.0055(5) 0.0075(5) 0.0032(5)
C9 0.0226(7) 0.0225(7) 0.0405(8) 0.0011(6) -0.0013(6) -0.0017(5)
C10 0.0317(8) 0.0294(7) 0.0308(8) 0.0005(6) -0.0057(6) -0.0080(6)
N1 0.0204(6) 0.0270(6) 0.0217(6) -0.0021(4) -0.0012(4) -0.0011(4)
N2 0.0287(6) 0.0277(6) 0.0257(6) 0.0010(5) -0.0028(5) -0.0071(5)
O1 0.0222(5) 0.0311(5) 0.0199(5) 0.0001(4) -0.0016(4) 0.0008(4)

loop_
_atom_type_symbol
_atom_type_description
_atom_type_scat_dispersion_real
_atom_type_scat_dispersion_imag
_atom_type_scat_source
C C 0.0033 0.0016 'International Tables Vol C Tables 4.2.6.8 and 6.1.1.4'
H H 0.0000 0.0000 'International Tables Vol C Tables 4.2.6.8 and 6.1.1.4'
N N 0.0061 0.0033 'International Tables Vol C Tables 4.2.6.8 and 6.1.1.4'
O O 0.0106 0.0060 'International Tables Vol C Tables 4.2.6.8 and 6.1.1.4'

loop_
_geom_angle_atom_site_label_1
_geom_angle_atom_site_label_2
_geom_angle_atom_site_label_3
_geom_angle
N1 C1 C2 108.78(11)
C1 C2 C3 107.22(12)
C4 C3 C2 107.80(11)
N1 C4 C3 106.52(11)
N1 C4 C5 119.16(11)
C3 C4 C5 134.31(12)
O1 C5 C4 120.80(11)
O1 C5 C6 118.38(11)
C4 C5 C6 120.81(11)
N2 C6 C7 122.82(11)
N2 C6 C5 118.62(11)
C7 C6 C5 118.57(11)
C8 C7 C6 119.17(12)
C9 C8 C7 118.35(12)
C8 C9 C10 118.56(12)
N2 C10 C9 124.10(13)
C1 N1 C4 109.67(11)
C10 N2 C6 116.98(11)

loop_
_geom_bond_atom_site_label_1
_geom_bond_atom_site_label_2
_geom_bond_distance
C1 N1 1.3440(17)
C1 C2 1.3749(19)
C2 C3 1.3960(19)
C3 C4 1.3908(18)
C4 N1 1.3817(16)
C4 C5 1.4447(18)
C5 O1 1.2376(15)
C5 C6 1.5050(17)
C6 N2 1.3400(16)
C6 C7 1.3901(18)
C7 C8 1.3856(18)
C8 C9 1.3805(19)
C9 C10 1.382(2)
C10 N2 1.3354(17)
